data_1008088
loop_
_publ_author_name
'Samaras, D'
'Collomb, A'
'Joubert, J C'

_publ_section_title
;
Determination des structures de deux ferrite mixtes nouveaux de formule
Ba La~2~ Fe~2~ O~7~ et Sr Tb~2~ Fe~2~ O~7~
;
_journal_coden_ASTM JSSCBI
_journal_name_full 'Journal of Solid State Chemistry'
_journal_page_first 337
_journal_page_last 348
_journal_paper_doi 10.1016/0022-4596(73)90142-4
_journal_volume 7
_journal_year 1973
_chemical_formula_structural 'BA LA2 FE2 O7'
_chemical_formula_sum 'Ba Fe2 La2 O7'
_chemical_name_systematic 'BARIUM DILANTHANUM DIIRON(III) OXIDE'
_space_group_IT_number 139
_symmetry_cell_setting tetragonal
_symmetry_Int_Tables_number 139
_symmetry_space_group_name_Hall '-I 4 2'
_symmetry_space_group_name_H-M 'I 4/m m m'
_cell_angle_alpha 90
_cell_angle_beta 90
_cell_angle_gamma 90
_cell_formula_units_Z 2
_cell_length_a 3.9335
_cell_length_b 3.9335
_cell_length_c 20.853
_cell_volume 322.6
_refine_ls_R_factor_all 0.039
_cod_database_code 1008088

loop_
_symmetry_equiv_pos_as_xyz
x,y,z
-x,-y,z
-x,y,z
x,-y,z
-y,x,z
y,-x,z
y,x,z
-y,-x,z
-x,-y,-z
x,y,-z
x,-y,-z
-x,y,-z
y,-x,-z
-y,x,-z
-y,-x,-z
y,x,-z
1/2+x,1/2+y,1/2+z
1/2-x,1/2-y,1/2+z
1/2-x,1/2+y,1/2+z
1/2+x,1/2-y,1/2+z
1/2-y,1/2+x,1/2+z
1/2+y,1/2-x,1/2+z
1/2+y,1/2+x,1/2+z
1/2-y,1/2-x,1/2+z
1/2-x,1/2-y,1/2-z
1/2+x,1/2+y,1/2-z
1/2+x,1/2-y,1/2-z
1/2-x,1/2+y,1/2-z
1/2+y,1/2-x,1/2-z
1/2-y,1/2+x,1/2-z
1/2-y,1/2-x,1/2-z
1/2+y,1/2+x,1/2-z

loop_
_atom_site_label
_atom_site_type_symbol
_atom_site_symmetry_multiplicity
_atom_site_Wyckoff_symbol
_atom_site_fract_x
_atom_site_fract_y
_atom_site_fract_z
_atom_site_occupancy
_atom_site_attached_hydrogens
_atom_site_calc_flag
Ba1 Ba2+ 2 b 0. 0. 0.5 0.333 0 d
Ba2 Ba2+ 4 e 0. 0. 0.3181(3) 0.333 0 d
La1 La3+ 2 b 0. 0. 0.5 0.667 0 d
La2 La3+ 4 e 0. 0. 0.3181(3) 0.667 0 d
Fe1 Fe3+ 4 e 0. 0. 0.0967(1) 1. 0 d
O1 O2- 2 a 0. 0. 0. 1. 0 d
O2 O2- 8 g 0. 0.5 0.107(5) 1. 0 d
O3 O2- 4 e 0. 0. 0.204(4) 1. 0 d

loop_
_atom_type_symbol
_atom_type_oxidation_number
Ba2+ 2.000
La3+ 3.000
Fe3+ 3.000
O2- -2.000
